data_3000105
loop_
_publ_author_name
'Bubnova, Rimma'
'Volkov, Sergey'
'Barbara Albert'
'Filatov, Stanislav'

_publ_section_title
;
 Borates--Crystal Structures of Prospective Nonlinear Optical Materials:
 High Anisotropy of the Thermal Expansion Caused by Anharmonic Atomic
 Vibrations
;
_journal_issue 3
_journal_name_full Crystals
_journal_page_first 93
_journal_paper_doi 10.3390/cryst7030093
_journal_volume 7
_journal_year 2017
_chemical_formula_sum 'B2 Ba O4'
_chemical_formula_weight 223
_space_group_IT_number 161
_symmetry_cell_setting trigonal
_symmetry_Int_Tables_number 161
_symmetry_space_group_name_Hall 'R 3 -2"c'
_symmetry_space_group_name_H-M 'R 3 c :H'
_cell_angle_alpha 90
_cell_angle_beta 90
_cell_angle_gamma 120
_cell_formula_units_Z 18
_cell_length_a 12.5761(3)
_cell_length_b 12.5761(3)
_cell_length_c 12.6453(9)
_cell_measurement_temperature 98
_cell_volume 1732.02(14)
_diffrn_ambient_temperature 98
_diffrn_measured_fraction_theta_full 0.98
_diffrn_measured_fraction_theta_max 0.98
_diffrn_measurement_device 'four-circle diffractometer'
_diffrn_measurement_device_type 'IPDS Stoe'
_diffrn_measurement_method '??integration method??'
_diffrn_radiation_monochromator graphite
_diffrn_radiation_probe x-ray
_diffrn_radiation_source 'X-ray tube'
_diffrn_radiation_type 'Mo K\a'
_diffrn_radiation_wavelength 0.71073
_diffrn_reflns_av_R_equivalents 0.0901
_diffrn_reflns_av_unetI/netI 0.0035
_diffrn_reflns_limit_h_max 17
_diffrn_reflns_limit_h_min -17
_diffrn_reflns_limit_k_max 17
_diffrn_reflns_limit_k_min -17
_diffrn_reflns_limit_l_max 17
_diffrn_reflns_limit_l_min -17
_diffrn_reflns_number 5068
_diffrn_reflns_theta_full 29.15
_diffrn_reflns_theta_max 29.15
_diffrn_reflns_theta_min 3.24
_exptl_absorpt_coefficient_mu 10.178
_exptl_crystal_density_diffrn 3.8476
_exptl_crystal_F_000 1764
_refine_diff_density_max 1.03
_refine_diff_density_min -1.27
_refine_ls_abs_structure_details '  504 of Friedel pairs used in the refinement'
_refine_ls_extinction_coef 3700(300)
_refine_ls_extinction_method 'B-C type 1 Gaussian isotropic (Becker & Coppens, 1974)'
_refine_ls_goodness_of_fit_gt 4.00
_refine_ls_goodness_of_fit_ref 4.00
_refine_ls_number_constraints 1
_refine_ls_number_parameters 65
_refine_ls_number_reflns 1021
_refine_ls_number_restraints 0
_refine_ls_R_factor_all 0.0342
_refine_ls_R_factor_gt 0.0341
_refine_ls_shift/su_max 0.0147
_refine_ls_shift/su_mean 0.0049
_refine_ls_structure_factor_coef F
_refine_ls_weighting_details w=1/(\s^2^(F)+0.0001F^2^)
_refine_ls_weighting_scheme sigma
_refine_ls_wR_factor_gt 0.0449
_refine_ls_wR_factor_ref 0.0449
_reflns_number_gt 1017
_reflns_number_total 1021
_reflns_threshold_expression I>3\s(I)
_cod_data_source_file b-BaB2O4_98K.cif
_cod_data_source_block I
_cod_depositor_comments
;
The following automatic conversions were performed:

'_diffrn_radiation_probe' value 'X-ray' changed to 'x-ray' according
to the built-in table from CIF Core dictionary named 'cif_core.dic'
version 2.4.1 from 2010-06-29.

Automatic conversion script
Id: cif_fix_values 4624 2016-04-14 12:54:50Z antanas 

 Released structure into public domain as published material.

 Antanas Vaitkus,
 2021-05-18
;
_cod_original_sg_symbol_Hall 'R 3;-2"c'
_cod_original_sg_symbol_H-M 'R 3 c'
_cod_original_formula_sum 'B2 Ba1 O4'
_cod_database_code 3000105

loop_
_space_group_symop_id
_space_group_symop_operation_xyz
1 x,y,z
2 -y,x-y,z
3 -x+y,-x,z
4 -y,-x,z+1/2
5 -x+y,y,z+1/2
6 x,x-y,z+1/2
7 x+2/3,y+1/3,z+1/3
8 -y+2/3,x-y+1/3,z+1/3
9 -x+y+2/3,-x+1/3,z+1/3
10 -y+2/3,-x+1/3,z+5/6
11 -x+y+2/3,y+1/3,z+5/6
12 x+2/3,x-y+1/3,z+5/6
13 x+1/3,y+2/3,z+2/3
14 -y+1/3,x-y+2/3,z+2/3
15 -x+y+1/3,-x+2/3,z+2/3
16 -y+1/3,-x+2/3,z+1/6
17 -x+y+1/3,y+2/3,z+1/6
18 x+1/3,x-y+2/3,z+1/6

loop_
_atom_site_label
_atom_site_type_symbol
_atom_site_fract_x
_atom_site_fract_y
_atom_site_fract_z
_atom_site_adp_type
_atom_site_U_iso_or_equiv
_atom_site_site_symmetry_multiplicity
_atom_site_occupancy
_atom_site_calc_flag
_atom_site_refinement_flags
_atom_site_disorder_assembly
_atom_site_disorder_group
B1 B 0.0216(7) -0.1017(7) 0.2434(7) Uani 0.008(3) 18 1 d . . .
B2 B 0.0423(8) -0.0876(8) 0.5043(7) Uani 0.009(3) 18 1 d . . .
Ba1 Ba 0.36142(3) 0.35836(3) 0.37990(2) Uani 0.00635(19) 18 1 d . . .
O1 O -0.0410(5) 0.0834(5) 0.5013(4) Uani 0.0104(19) 18 1 d . . .
O2 O 0.1642(5) 0.2499(5) 0.5091(5) Uani 0.0099(19) 18 1 d . . .
O3 O 0.1186(5) 0.0211(5) 0.2444(5) Uani 0.011(2) 18 1 d . . .
O4 O 0.0451(5) 0.2382(5) 0.7349(5) Uani 0.0095(19) 18 1 d . . .

loop_
_atom_site_aniso_label
_atom_site_aniso_type_symbol
_atom_site_aniso_U_11
_atom_site_aniso_U_22
_atom_site_aniso_U_33
_atom_site_aniso_U_12
_atom_site_aniso_U_13
_atom_site_aniso_U_23
B1 B 0.003(4) 0.008(3) 0.012(4) 0.002(3) 0.003(3) 0.001(3)
B2 B 0.003(3) 0.007(3) 0.013(3) -0.001(3) -0.001(3) -0.003(3)
Ba1 Ba 0.0045(2) 0.0045(3) 0.0102(2) 0.00235(15) -0.00008(19) 0.0001(2)
O1 O 0.007(2) 0.004(2) 0.018(3) 0.0019(19) 0.001(2) 0.000(2)
O2 O 0.011(2) 0.006(2) 0.013(2) 0.0043(19) 0.003(2) 0.0022(19)
O3 O 0.005(2) 0.005(3) 0.024(3) 0.003(2) 0.000(2) -0.001(2)
O4 O 0.010(2) 0.004(2) 0.015(2) 0.004(2) 0.0026(19) 0.0012(19)

loop_
_atom_type_symbol
_atom_type_scat_dispersion_real
_atom_type_scat_dispersion_imag
_atom_type_scat_source
B 0.0013 0.0007 'International Tables Vol C tables 4.2.6.8 and 6.1.1.1'
Ba -0.3244 2.2819 'International Tables Vol C tables 4.2.6.8 and 6.1.1.1'
O 0.0106 0.0060 'International Tables Vol C tables 4.2.6.8 and 6.1.1.1'

loop_
_geom_bond_atom_site_label_1
_geom_bond_atom_site_label_2
_geom_bond_site_symmetry_1
_geom_bond_site_symmetry_2
_geom_bond_distance
O1 O1 . 2_555 2.393(12)
O1 O1 . 3_555 2.393(13)
O1 O2 . . 2.377(7)
O1 O2 . 2_555 2.418(7)
O3 O3 . 2_555 2.388(12)
O3 O3 . 3_555 2.388(9)
O3 O4 . 5_554 2.406(8)
O3 O4 . 6_554 2.374(10)
